data_7042613
loop_
_publ_author_name
'Mel\'anov\'a, Kl\'ara'
'Bene\<s, Ludv\'ik'
'Svoboda, Jan'
'Zima, V\'it\<ezslav'
'Vl\<cek, Milan'
'Trchov\'a, Miroslava'

_publ_section_title
;
 Synthesis and characterization of new barium methylphosphonates.
;
_journal_issue 16
_journal_name_full 'Dalton transactions (Cambridge, England : 2003)'
_journal_page_first 5363
_journal_page_last 5372
_journal_paper_doi 10.1039/c7dt00492c
_journal_volume 46
_journal_year 2017
_chemical_formula_sum 'C Ba O4 P'
_chemical_formula_weight 244.31
_space_group_IT_number 14
_symmetry_cell_setting monoclinic
_symmetry_space_group_name_Hall '-P 2ybc'
_symmetry_space_group_name_H-M 'P 1 21/c 1'
_audit_creation_date 2017-03-20T12:32
_audit_creation_method 'from EXP file using GSAS2CIF'
_audit_update_record ' 2017-03-20T12:32  Initial CIF as created by GSAS2CIF'
_cell_angle_alpha 90.0
_cell_angle_beta 95.5216(30)
_cell_angle_gamma 90.0
_cell_formula_units_Z 8
_cell_length_a 20.5077(5)
_cell_length_b 7.21752(21)
_cell_length_c 7.49087(25)
_cell_volume 1103.61(6)
_computing_structure_refinement GSAS
_computing_structure_solution FOX
_diffrn_ambient_temperature 298
_diffrn_detector_type 'LynxEye detector'
_diffrn_measurement_device_type 'Bragg-Brentano Diffractometer'
_diffrn_radiation_polarisn_ratio 0.99
_diffrn_radiation_probe x-ray
_exptl_absorpt_process_details
;   GSAS Absorption/surface roughness correction: function number 0
 No correction is applied.
;
_pd_calc_method 'Rietveld Refinement'
_pd_char_colour white
_pd_instr_location ' ?'
_pd_phase_name BaCH3PO3_H2O
_pd_prep_temperature 298
_pd_proc_info_datetime 2017-03-20T12:32:59
_pd_proc_info_excluded_regions ' ?'
_pd_proc_ls_background_function
;   GSAS Background function number 1 with 20 terms.
 Shifted Chebyshev function of 1st kind
      1:    1203.50     2:   -891.530     3:    362.558     4:   -90.9156    
      5:    60.9126     6:   -54.8280     7:    95.7308     8:   -109.719    
      9:    49.1343    10:    29.1522    11:   -49.2933    12:    22.9091    
     13:    7.99073    14:   -9.60510    15:    9.99468    16:    8.80582    
     17:   -16.6381    18:    32.5758    19:   -23.4644    20:    13.7216    
;
_pd_proc_ls_peak_cutoff 0.00100
_pd_proc_ls_pref_orient_corr
;   March-Dollase
 AXIS  1 Ratio=     0.434 Frac     0.012  h= 1.000  k= 0.000  l= 0.000
 AXIS  2 Ratio=     1.042 Frac     0.524  h= 0.000  k= 1.000  l= 0.000
 AXIS  3 Ratio=     1.061 Frac     0.465  h= 0.000  k= 0.000  l= 1.000
 Prefered orientation correction range: Min=   0.94893, Max=   1.20402
;
_pd_proc_ls_profile_function
;
 CW Profile function number 3 with  19 terms
 Pseudovoigt profile coefficients as parameterized in
 P. Thompson, D.E. Cox & J.B. Hastings (1987). J. Appl. Cryst.,20,79-83.
 Asymmetry correction of L.W. Finger, D.E. Cox & A. P. Jephcoat (1994).
 J. Appl. Cryst.,27,892-900.
 #1(GU)   =   27.579 #2(GV)   =  -80.141 #3(GW)   =   13.115
 #4(GP)   =    8.977 #5(LX)   =    0.000 #6(LY)   =   37.891
 #7(S/L)  =   0.0228 #8(H/L)  =   0.0228
 #9(trns) =     0.00 #10(shft)=   0.0000
 #11(stec)=     0.00 #12(ptec)=     0.00 #13(sfec)=     0.00
 #14(L11) =    0.000 #15(L22) =    0.000 #16(L33) =    0.000
 #17(L12) =    0.000 #18(L13) =    0.000 #19(L23) =    0.000
 Peak tails are ignored  where the intensity is below 0.0010 times the peak
   Aniso. broadening axis   0.0   0.0   1.0
;
_pd_proc_ls_prof_R_factor 0.0630
_pd_proc_ls_prof_wR_expected 0.0251
_pd_proc_ls_prof_wR_factor 0.0947
_pd_spec_mounting ' ?'
_refine_ls_goodness_of_fit_all 3.78
_refine_ls_matrix_type full
_refine_ls_number_parameters 62
_refine_ls_number_restraints 0
_refine_ls_R_Fsqd_factor 0.10894
_refine_ls_shift/su_max 3.33
_refine_ls_shift/su_mean 0.55
_cod_data_source_file c7dt00492c1.cif
_cod_data_source_block BaCH3PO3_H2O
_cod_depositor_comments
;
The following automatic conversions were performed:

'_geom_bond_publ_flag' value 'N' changed to 'n' according to
/home/data/users/saulius/crontab/automatic-downloads/rss-feeds/RSC/lib/dictionaries/cif_core.dic
dictionary named 'cif_core.dic' version 2.4.2 from 2011-04-26 (72
times).

'_geom_angle_publ_flag' value 'N' changed to 'n' according to
/home/data/users/saulius/crontab/automatic-downloads/rss-feeds/RSC/lib/dictionaries/cif_core.dic
dictionary named 'cif_core.dic' version 2.4.2 from 2011-04-26 (271
time).

Automatic conversion script
Id: cif_fix_values 4973 2017-02-22 13:04:09Z antanas 

 Adding full bibliography for 7042612--7042613.cif.
;
_cod_original_cell_volume 1103.61(5)
_cod_original_sg_symbol_H-M 'P 21/c'
_cod_database_code 7042613

loop_
_symmetry_equiv_pos_site_id
_symmetry_equiv_pos_as_xyz
1 +x,+y,+z
2 -x,+y+1/2,-z+1/2
-1 -x,-y,-z
-2 +x,-y+1/2,+z+1/2

loop_
_atom_site_type_symbol
_atom_site_label
_atom_site_fract_x
_atom_site_fract_y
_atom_site_fract_z
_atom_site_occupancy
_atom_site_thermal_displace_type
_atom_site_U_iso_or_equiv
_atom_site_symmetry_multiplicity
O O1 0.9050(11) 1.069(4) 0.498(4) 1.0 Uiso 0.025 4
O O2 0.9371(13) 1.044(4) 0.210(4) 1.0 Uiso 0.025 4
P P3 0.9093(6) 0.9196(20) 0.3294(20) 1.0 Uiso 0.025 4
O O4 0.9717(12) 0.7630(35) 0.381(5) 1.0 Uiso 0.025 4
C C5 0.8279(17) 0.837(8) 0.256(6) 1.0 Uiso 0.025 4
Ba Ba1 0.93916(17) 1.1048(5) 0.8468(5) 1.0 Uiso 0.025 4
O OW1 0.8019(12) 1.210(4) 0.926(4) 1.0 Uiso 0.025 4
Ba Ba2 0.44277(18) 0.6369(6) 0.3152(5) 1.0 Uiso 0.025 4
O O11 0.3920(12) 0.567(4) -0.017(4) 1.0 Uiso 0.025 4
O O12 0.4291(13) 0.5199(34) 0.672(4) 1.0 Uiso 0.025 4
P P13 0.4074(6) 0.4157(21) 0.8210(20) 1.0 Uiso 0.025 4
O O14 0.4608(13) 0.2408(35) 0.895(4) 1.0 Uiso 0.025 4
C C15 0.3305(17) 0.299(6) 0.761(7) 1.0 Uiso 0.025 4
O OW2 0.2995(12) 0.706(4) 0.368(4) 1.0 Uiso 0.025 4

loop_
_atom_type_symbol
_atom_type_number_in_cell
_atom_type_scat_dispersion_real
_atom_type_scat_dispersion_imag
_atom_type_scat_Cromer_Mann_a1
_atom_type_scat_Cromer_Mann_a2
_atom_type_scat_Cromer_Mann_a3
_atom_type_scat_Cromer_Mann_a4
_atom_type_scat_Cromer_Mann_b1
_atom_type_scat_Cromer_Mann_b2
_atom_type_scat_Cromer_Mann_b3
_atom_type_scat_Cromer_Mann_b4
_atom_type_scat_Cromer_Mann_c
_atom_type_scat_source
O 32.0 0.000 0.000 3.04850 13.2771 2.28680 5.70110 1.54630 0.32390 0.86700 32.9089 0.25080 International_Tables_Vol_C
P 8.0 0.000 0.000 6.43450 1.90670 4.17910 27.1570 1.78000 0.52600 1.49080 68.1645 1.11490 International_Tables_Vol_C
C 8.0 0.000 0.000 2.31000 20.8439 1.02000 10.2075 1.58860 0.56870 0.86500 51.6512 0.21560 International_Tables_Vol_C
Ba 8.0 0.000 0.000 20.3361 3.21600 19.2970 0.27560 10.8880 20.2073 2.69590 167.202 2.77310 International_Tables_Vol_C

loop_
_diffrn_radiation_wavelength
_diffrn_radiation_wavelength_wt
_diffrn_radiation_type
_diffrn_radiation_wavelength_id
1.540500 1.000 CuK\a~1~ 1
1.544300 0.500 CuK\a~2~ 2

loop_
_geom_angle_atom_site_label_1
_geom_angle_atom_site_label_2
_geom_angle_atom_site_label_3
_geom_angle
_geom_angle_site_symmetry_1
_geom_angle_site_symmetry_3
_geom_angle_publ_flag
P3 O1 Ba1 141.2(15) 1_555 1_555 n
P3 O1 Ba1 102.0(14) 1_555 -2_585 n
Ba1 O1 Ba1 105.8(9) 1_555 -2_585 n
P3 O2 Ba1 139.9(17) 1_555 1_554 n
P3 O2 Ba1 105.8(14) 1_555 -1_776 n
P3 O2 Ba1 109.9(16) 1_555 -2_585 n
Ba1 O2 Ba1 79.3(8) 1_554 -1_776 n
Ba1 O2 Ba1 102.9(9) 1_554 -2_585 n
Ba1 O2 Ba1 115.3(9) -1_776 -2_585 n
O1 P3 O2 97.0(17) 1_555 1_555 n
O1 P3 O4 110.3(16) 1_555 1_555 n
O1 P3 C5 109.2(19) 1_555 1_555 n
O1 P3 Ba1 115.6(10) 1_555 -1_776 n
O1 P3 Ba1 50.0(11) 1_555 -2_585 n
O2 P3 O4 102.8(17) 1_555 1_555 n
O2 P3 C5 115.4(20) 1_555 1_555 n
O2 P3 Ba1 51.0(12) 1_555 -1_776 n
O2 P3 Ba1 47.5(12) 1_555 -2_585 n
O4 P3 C5 119.7(21) 1_555 1_555 n
O4 P3 Ba1 51.9(11) 1_555 -1_776 n
O4 P3 Ba1 120.9(10) 1_555 -2_585 n
C5 P3 Ba1 134.2(16) 1_555 -1_776 n
C5 P3 Ba1 119.3(18) 1_555 -2_585 n
Ba1 P3 Ba1 84.51(30) -1_776 -2_585 n
P3 O4 Ba1 146.8(18) 1_555 2_746 n
P3 O4 Ba1 98.9(14) 1_555 -1_776 n
P3 O4 Ba1 116.4(13) 1_555 -2_575 n
Ba1 O4 Ba1 99.3(8) 2_746 -1_776 n
Ba1 O4 Ba1 79.2(7) 2_746 -2_575 n
Ba1 O4 Ba1 116.2(11) -1_776 -2_575 n
O1 Ba1 O1 116.0(7) 1_555 -2_575 n
O1 Ba1 O2 158.2(8) 1_555 1_556 n
O1 Ba1 O2 88.4(8) 1_555 -1_776 n
O1 Ba1 O2 74.1(9) 1_555 -2_586 n
O1 Ba1 P3 77.5(6) 1_555 -1_776 n
O1 Ba1 P3 91.7(7) 1_555 -2_586 n
O1 Ba1 O4 146.7(9) 1_555 2_756 n
O1 Ba1 O4 63.7(8) 1_555 -1_776 n
O1 Ba1 O4 92.2(10) 1_555 -2_576 n
O1 Ba1 Ba1 134.2(6) 1_555 -1_777 n
O1 Ba1 Ba1 37.8(6) 1_555 -2_585 n
O1 Ba1 Ba1 152.2(6) 1_555 -2_586 n
O1 Ba1 OW1 93.1(8) 1_555 1_555 n
O1 Ba1 O2 72.4(8) -2_586 1_556 n
O1 Ba1 O2 131.3(8) -2_586 -1_776 n
O1 Ba1 O2 50.4(9) -2_586 -2_586 n
O1 Ba1 P3 118.2(6) -2_586 -1_776 n
O1 Ba1 P3 28.0(7) -2_586 -2_586 n
O1 Ba1 O4 61.9(7) -2_586 2_756 n
O1 Ba1 O4 99.7(8) -2_586 -1_776 n
O1 Ba1 O4 149.8(10) -2_586 -2_576 n
O1 Ba1 Ba1 106.8(6) -2_586 -1_777 n
O1 Ba1 Ba1 87.9(6) -2_586 -2_585 n
O1 Ba1 Ba1 36.4(6) -2_586 -2_586 n
O1 Ba1 OW1 54.7(7) -2_586 1_555 n
O2 Ba1 O2 100.7(8) 1_556 -1_776 n
O2 Ba1 O2 121.1(8) 1_556 -2_586 n
O2 Ba1 P3 117.6(6) 1_556 -1_776 n
O2 Ba1 P3 100.0(6) 1_556 -2_586 n
O2 Ba1 O4 55.0(9) 1_556 2_756 n
O2 Ba1 O4 137.0(9) 1_556 -1_776 n
O2 Ba1 O4 77.4(9) 1_556 -2_576 n
O2 Ba1 Ba1 51.2(6) 1_556 -1_777 n
O2 Ba1 Ba1 159.9(6) 1_556 -2_585 n
O2 Ba1 Ba1 38.4(6) 1_556 -2_586 n
O2 Ba1 OW1 75.2(8) 1_556 1_555 n
O2 Ba1 O2 106.2(6) -1_776 -2_586 n
O2 Ba1 P3 23.1(6) -1_776 -1_776 n
O2 Ba1 P3 121.8(6) -1_776 -2_586 n
O2 Ba1 O4 74.7(8) -1_776 2_756 n
O2 Ba1 O4 52.2(8) -1_776 -1_776 n
O2 Ba1 O4 55.4(8) -1_776 -2_576 n
O2 Ba1 Ba1 49.5(6) -1_776 -1_777 n
O2 Ba1 Ba1 88.9(6) -1_776 -2_585 n
O2 Ba1 Ba1 113.1(6) -1_776 -2_586 n
O2 Ba1 OW1 171.8(8) -1_776 1_555 n
O2 Ba1 P3 83.5(7) -2_586 -1_776 n
O2 Ba1 P3 22.6(7) -2_586 -2_586 n
O2 Ba1 O4 83.3(8) -2_586 2_756 n
O2 Ba1 O4 55.9(8) -2_586 -1_776 n
O2 Ba1 O4 158.0(9) -2_586 -2_576 n
O2 Ba1 Ba1 128.4(6) -2_586 -1_777 n
O2 Ba1 Ba1 38.8(6) -2_586 -2_585 n
O2 Ba1 Ba1 82.8(6) -2_586 -2_586 n
O2 Ba1 OW1 81.9(8) -2_586 1_555 n
P3 Ba1 P3 101.24(34) -1_776 -2_586 n
P3 Ba1 O4 76.0(7) -1_776 2_756 n
P3 Ba1 O4 29.1(6) -1_776 -1_776 n
P3 Ba1 O4 76.7(7) -1_776 -2_576 n
P3 Ba1 Ba1 68.21(26) -1_776 -1_777 n
P3 Ba1 Ba1 67.70(24) -1_776 -2_585 n
P3 Ba1 Ba1 115.38(24) -1_776 -2_586 n
P3 Ba1 OW1 164.4(6) -1_776 1_555 n
P3 Ba1 O4 74.3(6) -2_586 2_756 n
P3 Ba1 O4 76.3(6) -2_586 -1_776 n
P3 Ba1 O4 175.1(6) -2_586 -2_576 n
P3 Ba1 Ba1 123.50(27) -2_586 -1_777 n
P3 Ba1 Ba1 60.10(27) -2_586 -2_585 n
P3 Ba1 Ba1 62.43(27) -2_586 -2_586 n
P3 Ba1 OW1 66.3(6) -2_586 1_555 n
O4 Ba1 O4 83.5(6) 2_756 -1_776 n
O4 Ba1 O4 100.8(7) 2_756 -2_576 n
O4 Ba1 Ba1 49.2(5) 2_756 -1_777 n
O4 Ba1 Ba1 112.1(6) 2_756 -2_585 n
O4 Ba1 Ba1 39.8(6) 2_756 -2_586 n
O4 Ba1 OW1 107.8(8) 2_756 1_555 n
O4 Ba1 O4 102.7(6) -1_776 -2_576 n
O4 Ba1 Ba1 94.6(6) -1_776 -1_777 n
O4 Ba1 Ba1 40.8(6) -1_776 -2_585 n
O4 Ba1 Ba1 115.0(6) -1_776 -2_586 n
O4 Ba1 OW1 135.3(8) -1_776 1_555 n
O4 Ba1 Ba1 51.7(6) -2_576 -1_777 n
O4 Ba1 Ba1 122.3(8) -2_576 -2_585 n
O4 Ba1 Ba1 114.3(7) -2_576 -2_586 n
O4 Ba1 OW1 116.5(8) -2_576 1_555 n
Ba1 Ba1 Ba1 135.33(12) -1_777 -2_585 n
Ba1 Ba1 Ba1 72.77(10) -1_777 -2_586 n
Ba1 Ba1 OW1 126.0(6) -1_777 1_555 n
Ba1 Ba1 Ba1 121.54(18) -2_585 -2_586 n
Ba1 Ba1 OW1 97.2(6) -2_585 1_555 n
Ba1 Ba1 OW1 68.2(6) -2_586 1_555 n
Ba2 Ba2 Ba2 107.87(16) 2_645 2_655 n
Ba2 Ba2 Ba2 57.54(10) 2_645 -1_666 n
Ba2 Ba2 Ba2 94.35(13) 2_645 -2_575 n
Ba2 Ba2 Ba2 124.75(12) 2_645 -2_576 n
Ba2 Ba2 O11 78.9(6) 2_645 1_555 n
Ba2 Ba2 O11 164.5(6) 2_645 -2_576 n
Ba2 Ba2 O12 93.8(5) 2_645 1_555 n
Ba2 Ba2 O12 35.4(5) 2_645 -1_666 n
Ba2 Ba2 O12 133.6(6) 2_645 -2_575 n
Ba2 Ba2 P13 47.54(28) 2_645 -1_666 n
Ba2 Ba2 P13 155.75(27) 2_645 -2_575 n
Ba2 Ba2 O14 92.2(5) 2_645 2_656 n
Ba2 Ba2 O14 73.5(5) 2_645 -1_666 n
Ba2 Ba2 O14 36.9(6) 2_645 -2_565 n
Ba2 Ba2 OW2 134.0(6) 2_645 1_555 n
Ba2 Ba2 Ba2 105.45(17) 2_655 -1_666 n
Ba2 Ba2 Ba2 55.25(12) 2_655 -2_575 n
Ba2 Ba2 Ba2 85.65(13) 2_655 -2_576 n
Ba2 Ba2 O11 96.6(6) 2_655 1_555 n
Ba2 Ba2 O11 72.6(6) 2_655 -2_576 n
Ba2 Ba2 O12 123.2(5) 2_655 1_555 n
Ba2 Ba2 O12 80.0(5) 2_655 -1_666 n
Ba2 Ba2 O12 37.7(6) 2_655 -2_575 n
Ba2 Ba2 P13 60.54(28) 2_655 -1_666 n
Ba2 Ba2 P13 48.31(22) 2_655 -2_575 n
Ba2 Ba2 O14 67.6(6) 2_655 2_656 n
Ba2 Ba2 O14 37.2(6) 2_655 -1_666 n
Ba2 Ba2 O14 140.4(6) 2_655 -2_565 n
Ba2 Ba2 OW2 115.5(6) 2_655 1_555 n
Ba2 Ba2 Ba2 141.65(12) -1_666 -2_575 n
Ba2 Ba2 Ba2 67.21(9) -1_666 -2_576 n
Ba2 Ba2 O11 135.3(6) -1_666 1_555 n
Ba2 Ba2 O11 107.1(6) -1_666 -2_576 n
Ba2 Ba2 O12 45.8(5) -1_666 1_555 n
Ba2 Ba2 O12 45.5(6) -1_666 -1_666 n
Ba2 Ba2 O12 139.8(6) -1_666 -2_575 n
Ba2 Ba2 P13 70.04(27) -1_666 -1_666 n
Ba2 Ba2 P13 126.21(28) -1_666 -2_575 n
Ba2 Ba2 O14 44.9(5) -1_666 2_656 n
Ba2 Ba2 O14 98.5(6) -1_666 -1_666 n
Ba2 Ba2 O14 46.6(6) -1_666 -2_565 n
Ba2 Ba2 OW2 120.2(6) -1_666 1_555 n
Ba2 Ba2 Ba2 132.90(21) -2_575 -2_576 n
Ba2 Ba2 O11 41.4(6) -2_575 1_555 n
Ba2 Ba2 O11 98.2(6) -2_575 -2_576 n
Ba2 Ba2 O12 171.7(5) -2_575 1_555 n
Ba2 Ba2 O12 96.2(6) -2_575 -1_666 n
Ba2 Ba2 O12 43.8(6) -2_575 -2_575 n
Ba2 Ba2 P13 71.65(25) -2_575 -1_666 n
Ba2 Ba2 P13 69.00(29) -2_575 -2_575 n
Ba2 Ba2 O14 121.6(6) -2_575 2_656 n
Ba2 Ba2 O14 45.0(6) -2_575 -1_666 n
Ba2 Ba2 O14 124.9(7) -2_575 -2_565 n
Ba2 Ba2 OW2 98.0(6) -2_575 1_555 n
Ba2 Ba2 O11 154.4(6) -2_576 1_555 n
Ba2 Ba2 O11 39.9(6) -2_576 -2_576 n
Ba2 Ba2 O12 41.3(5) -2_576 1_555 n
Ba2 Ba2 O12 102.0(6) -2_576 -1_666 n
Ba2 Ba2 O12 89.4(6) -2_576 -2_575 n
Ba2 Ba2 P13 113.91(25) -2_576 -1_666 n
Ba2 Ba2 P13 65.10(28) -2_576 -2_575 n
Ba2 Ba2 O14 43.0(6) -2_576 2_656 n
Ba2 Ba2 O14 117.0(6) -2_576 -1_666 n
Ba2 Ba2 O14 101.8(7) -2_576 -2_565 n
Ba2 Ba2 OW2 74.4(6) -2_576 1_555 n
O11 Ba2 O11 116.5(8) 1_555 -2_576 n
O11 Ba2 O12 139.5(8) 1_555 1_555 n
O11 Ba2 O12 103.5(8) 1_555 -1_666 n
O11 Ba2 O12 77.6(8) 1_555 -2_575 n
O11 Ba2 P13 88.9(6) 1_555 -1_666 n
O11 Ba2 P13 97.5(6) 1_555 -2_575 n
O11 Ba2 O14 158.8(8) 1_555 2_656 n
O11 Ba2 O14 76.4(8) 1_555 -1_666 n
O11 Ba2 O14 92.7(9) 1_555 -2_565 n
O11 Ba2 OW2 81.7(8) 1_555 1_555 n
O11 Ba2 O12 74.0(8) -2_576 1_555 n
O11 Ba2 O12 133.2(7) -2_576 -1_666 n
O11 Ba2 O12 55.8(9) -2_576 -2_575 n
O11 Ba2 P13 129.0(6) -2_576 -1_666 n
O11 Ba2 P13 30.5(7) -2_576 -2_575 n
O11 Ba2 O14 73.5(8) -2_576 2_656 n
O11 Ba2 O14 109.5(8) -2_576 -1_666 n
O11 Ba2 O14 135.2(9) -2_576 -2_565 n
O11 Ba2 OW2 53.0(8) -2_576 1_555 n
O12 Ba2 O12 91.4(8) 1_555 -1_666 n
O12 Ba2 O12 129.1(9) 1_555 -2_575 n
O12 Ba2 P13 115.4(6) 1_555 -1_666 n
O12 Ba2 P13 103.7(6) 1_555 -2_575 n
O12 Ba2 O14 59.6(8) 1_555 2_656 n
O12 Ba2 O14 139.9(8) 1_555 -1_666 n
O12 Ba2 O14 62.2(8) 1_555 -2_565 n
O12 Ba2 OW2 75.1(8) 1_555 1_555 n
O12 Ba2 O12 115.9(6) -1_666 -2_575 n
O12 Ba2 P13 25.5(6) -1_666 -1_666 n
O12 Ba2 P13 126.0(6) -1_666 -2_575 n
O12 Ba2 O14 61.1(8) -1_666 2_656 n
O12 Ba2 O14 56.2(8) -1_666 -1_666 n
O12 Ba2 O14 60.4(8) -1_666 -2_565 n
O12 Ba2 OW2 163.3(8) -1_666 1_555 n
O12 Ba2 P13 92.6(7) -2_575 -1_666 n
O12 Ba2 P13 25.5(7) -2_575 -2_575 n
O12 Ba2 O14 95.6(8) -2_575 2_656 n
O12 Ba2 O14 62.4(8) -2_575 -1_666 n
O12 Ba2 O14 168.7(9) -2_575 -2_565 n
O12 Ba2 OW2 80.6(8) -2_575 1_555 n
P13 Ba2 P13 108.8(4) -1_666 -2_575 n
P13 Ba2 O14 71.2(6) -1_666 2_656 n
P13 Ba2 O14 31.0(6) -1_666 -1_666 n
P13 Ba2 O14 81.3(6) -1_666 -2_565 n
P13 Ba2 OW2 169.4(7) -1_666 1_555 n
P13 Ba2 O14 82.7(6) -2_575 2_656 n
P13 Ba2 O14 82.3(6) -2_575 -1_666 n
P13 Ba2 O14 165.6(7) -2_575 -2_565 n
P13 Ba2 OW2 67.9(6) -2_575 1_555 n
O14 Ba2 O14 82.6(7) 2_656 -1_666 n
O14 Ba2 O14 91.5(7) 2_656 -2_565 n
O14 Ba2 OW2 117.4(8) 2_656 1_555 n
O14 Ba2 O14 110.0(7) -1_666 -2_565 n
O14 Ba2 OW2 140.2(8) -1_666 1_555 n
O14 Ba2 OW2 103.9(8) -2_565 1_555 n
Ba2 O11 Ba2 98.6(8) 1_555 -2_575 n
Ba2 O11 P13 135.6(14) 1_555 1_554 n
Ba2 O11 P13 94.0(13) -2_575 1_554 n
Ba2 O12 Ba2 88.6(8) 1_555 -1_666 n
Ba2 O12 Ba2 94.9(8) 1_555 -2_576 n
Ba2 O12 P13 160.6(16) 1_555 1_555 n
Ba2 O12 Ba2 106.8(9) -1_666 -2_576 n
Ba2 O12 P13 96.7(13) -1_666 1_555 n
Ba2 O12 P13 101.3(15) -2_576 1_555 n
Ba2 P13 Ba2 84.15(32) -1_666 -2_576 n
Ba2 P13 O11 122.3(10) -1_666 1_556 n
Ba2 P13 O12 57.8(11) -1_666 1_555 n
Ba2 P13 O14 56.2(11) -1_666 1_555 n
Ba2 P13 C15 132.5(16) -1_666 1_555 n
Ba2 P13 O11 55.5(11) -2_576 1_556 n
Ba2 P13 O12 53.2(11) -2_576 1_555 n
Ba2 P13 O14 125.7(10) -2_576 1_555 n
Ba2 P13 C15 129.7(15) -2_576 1_555 n
O11 P13 O12 108.1(17) 1_556 1_555 n
O11 P13 O14 113.6(16) 1_556 1_555 n
O11 P13 C15 105.2(18) 1_556 1_555 n
O12 P13 O14 113.2(17) 1_555 1_555 n
O12 P13 C15 112.0(21) 1_555 1_555 n
O14 P13 C15 104.5(18) 1_555 1_555 n
Ba2 O14 Ba2 92.0(8) 2_646 -1_666 n
Ba2 O14 Ba2 88.5(7) 2_646 -2_566 n
Ba2 O14 P13 142.9(15) 2_646 1_555 n
Ba2 O14 Ba2 105.9(10) -1_666 -2_566 n
Ba2 O14 P13 92.8(13) -1_666 1_555 n
Ba2 O14 P13 125.1(14) -2_566 1_555 n

loop_
_geom_bond_atom_site_label_1
_geom_bond_atom_site_label_2
_geom_bond_distance
_geom_bond_site_symmetry_2
_geom_bond_publ_flag
O1 P3 1.673(32) 1_555 n
O1 Ba1 2.649(28) 1_555 n
O1 Ba1 2.732(29) -2_574 n
O2 P3 1.427(32) 1_555 n
O2 Ba1 2.757(29) 1_554 n
O2 Ba1 2.825(28) -1_776 n
O2 Ba1 2.732(27) -2_574 n
P3 O1 1.673(32) 1_555 n
P3 O2 1.427(32) 1_555 n
P3 O4 1.723(28) 1_555 n
P3 C5 1.81(4) 1_555 n
P3 Ba1 3.496(13) -1_776 n
P3 Ba1 3.834(15) -2_564 n
P3 Ba1 3.487(15) -2_574 n
O4 P3 1.723(28) 1_555 n
O4 Ba1 2.844(30) 2_746 n
O4 Ba1 2.786(32) -1_776 n
O4 Ba1 2.743(26) -2_564 n
C5 P3 1.81(4) 1_555 n
Ba1 O1 2.649(28) 1_555 n
Ba1 O1 2.732(29) -2_575 n
Ba1 O2 2.757(29) 1_556 n
Ba1 O2 2.825(28) -1_776 n
Ba1 O2 2.732(27) -2_575 n
Ba1 P3 3.496(13) -1_776 n
Ba1 P3 3.834(15) -2_565 n
Ba1 P3 3.487(15) -2_575 n
Ba1 O4 2.844(30) 2_756 n
Ba1 O4 2.786(32) -1_776 n
Ba1 O4 2.743(26) -2_565 n
Ba1 Ba1 4.695(5) 2_746 n
Ba1 Ba1 4.695(5) 2_756 n
Ba1 Ba1 3.561(7) -1_777 n
Ba1 Ba1 4.292(4) -2_574 n
Ba1 Ba1 4.292(4) -2_575 n
Ba1 OW1 3.028(26) 1_555 n
OW1 Ba1 3.028(26) 1_555 n
Ba2 Ba2 4.464(4) 2_645 n
Ba2 Ba2 4.464(4) 2_655 n
Ba2 Ba2 3.978(7) -1_666 n
Ba2 Ba2 4.0858(32) -2_564 n
Ba2 Ba2 4.0858(32) -2_565 n
Ba2 O11 2.653(29) 1_555 n
Ba2 O11 2.734(28) -2_565 n
Ba2 O12 2.840(30) 1_555 n
Ba2 O12 2.854(27) -1_666 n
Ba2 O12 2.704(26) -2_564 n
Ba2 P13 3.351(13) -1_666 n
Ba2 P13 3.311(16) -2_564 n
Ba2 O14 2.891(28) 2_656 n
Ba2 O14 2.787(30) -1_666 n
Ba2 O14 2.808(26) -2_554 n
Ba2 OW2 3.043(27) 1_555 n
O11 Ba2 2.653(29) 1_555 n
O11 Ba2 2.734(28) -2_564 n
O11 P13 1.684(33) 1_554 n
O12 Ba2 2.840(30) 1_555 n
O12 Ba2 2.854(27) -1_666 n
O12 Ba2 2.704(26) -2_565 n
O12 P13 1.453(32) 1_555 n
P13 Ba2 3.351(13) -1_666 n
P13 Ba2 3.311(16) -2_565 n
P13 O11 1.684(33) 1_556 n
P13 O12 1.453(32) 1_555 n
P13 O14 1.727(29) 1_555 n
P13 C15 1.81(4) 1_555 n
O14 Ba2 2.891(28) 2_646 n
O14 Ba2 2.787(30) -1_666 n
O14 Ba2 2.808(26) -2_555 n
O14 P13 1.727(29) 1_555 n
C15 P13 1.81(4) 1_555 n
OW2 Ba2 3.043(27) 1_555 n
